data_4303837
loop_
_publ_author_name
'Chengbao Ni'
'Gary J. Long'
'Fernande Grandjean'
'Philip P. Power'

_publ_contact_author_address
;
Department of Chemistry
University of California, Davis
1 Shields Ave
Davis, CA 95616
;
_publ_contact_author_email pppower@ucdavis.edu
_publ_contact_author_name 'Power, Philip P.'
_publ_section_title
;
Synthesis, Characterization, and Magnetism of Divalent Aryl
Transition-Metal Complexes of the Simplest Dialkylamide, NMe2: Rare
T-Shaped Coordination at Chromium
;
_journal_name_full 'Inorganic Chemistry'
_journal_page_first 11594
_journal_page_last 11600
_journal_paper_doi 10.1021/ic901462t
_journal_volume 48
_journal_year 2009
_chemical_formula_moiety 'C52 H60 Co2 I2 N2'
_chemical_formula_sum 'C52 H60 Co2 I2 N2'
_chemical_formula_weight 1084.68
_chemical_name_systematic
; 
 ? 
;
_space_group_IT_number 2
_symmetry_cell_setting triclinic
_symmetry_space_group_name_Hall '-P 1'
_symmetry_space_group_name_H-M 'P -1'
_atom_sites_solution_hydrogens geom
_atom_sites_solution_primary direct
_atom_sites_solution_secondary difmap
_audit_creation_method SHELXL-97
_cell_angle_alpha 72.0510(10)
_cell_angle_beta 83.389(2)
_cell_angle_gamma 78.197(2)
_cell_formula_units_Z 1
_cell_length_a 8.2491(10)
_cell_length_b 11.5970(14)
_cell_length_c 13.2764(16)
_cell_measurement_reflns_used 8138
_cell_measurement_temperature 90(2)
_cell_measurement_theta_max 27.493
_cell_measurement_theta_min 2.812
_cell_volume 1180.9(2)
_computing_cell_refinement 'SAINT (7.23A) (Bruker, 2005)'
_computing_data_collection 'Apex2 (2.1-4) (Bruker, 2007)'
_computing_data_reduction 'SAINT (7.23A) (Bruker, 2005)'
_computing_molecular_graphics 'SHELXTL 5.1, XP (Sheldrick, 1994)'
_computing_publication_material SHELXL97
_computing_structure_refinement 'SHELXL-97 (Sheldrick, 2008)'
_computing_structure_solution 'SHELXS-97 (Sheldrick, 2008)'
_diffrn_ambient_temperature 90(2)
_diffrn_measured_fraction_theta_full 0.986
_diffrn_measured_fraction_theta_max 0.986
_diffrn_measurement_device_type 'Bruker SMART APEXII CCD'
_diffrn_measurement_method '\w and \f'
_diffrn_radiation_monochromator graphite
_diffrn_radiation_source 'fine-focus sealed tube'
_diffrn_radiation_type MoK\a
_diffrn_radiation_wavelength 0.71073
_diffrn_reflns_av_R_equivalents 0.0203
_diffrn_reflns_av_sigmaI/netI 0.0251
_diffrn_reflns_limit_h_max 10
_diffrn_reflns_limit_h_min -10
_diffrn_reflns_limit_k_max 14
_diffrn_reflns_limit_k_min -14
_diffrn_reflns_limit_l_max 17
_diffrn_reflns_limit_l_min -17
_diffrn_reflns_number 12799
_diffrn_reflns_theta_full 27.56
_diffrn_reflns_theta_max 27.56
_diffrn_reflns_theta_min 2.81
_exptl_absorpt_coefficient_mu 2.045
_exptl_absorpt_correction_T_max 0.9227
_exptl_absorpt_correction_T_min 0.6972
_exptl_absorpt_correction_type multi-scan
_exptl_absorpt_process_details 'SADABS 2007/4 (Sheldrick, 2007)'
_exptl_crystal_colour Light_Blue
_exptl_crystal_density_diffrn 1.525
_exptl_crystal_density_method 'not measured'
_exptl_crystal_description Plate
_exptl_crystal_F_000 546
_exptl_crystal_size_max 0.19
_exptl_crystal_size_mid 0.14
_exptl_crystal_size_min 0.04
_refine_diff_density_max 1.045
_refine_diff_density_min -0.694
_refine_diff_density_rms 0.083
_refine_ls_extinction_method none
_refine_ls_goodness_of_fit_ref 1.045
_refine_ls_hydrogen_treatment mixed
_refine_ls_matrix_type full
_refine_ls_number_parameters 288
_refine_ls_number_reflns 5391
_refine_ls_number_restraints 0
_refine_ls_restrained_S_all 1.045
_refine_ls_R_factor_all 0.0276
_refine_ls_R_factor_gt 0.0227
_refine_ls_shift/su_max 0.002
_refine_ls_shift/su_mean 0.000
_refine_ls_structure_factor_coef Fsqd
_refine_ls_weighting_details 'calc w=1/[\s^2^(Fo^2^)+(0.0277P)^2^+1.0879P] where P=(Fo^2^+2Fc^2^)/3'
_refine_ls_weighting_scheme calc
_refine_ls_wR_factor_gt 0.0565
_refine_ls_wR_factor_ref 0.0588
_reflns_number_gt 4867
_reflns_number_total 5391
_reflns_threshold_expression >2sigma(I)
_cod_data_source_file ic901462t_si_002_4.cif
_cod_data_source_block p-1_co
_cod_database_code 4303837

loop_
_symmetry_equiv_pos_as_xyz
'x, y, z'
'-x, -y, -z'

loop_
_atom_site_label
_atom_site_type_symbol
_atom_site_fract_x
_atom_site_fract_y
_atom_site_fract_z
_atom_site_U_iso_or_equiv
_atom_site_adp_type
_atom_site_occupancy
_atom_site_symmetry_multiplicity
_atom_site_calc_flag
_atom_site_refinement_flags
_atom_site_disorder_assembly
_atom_site_disorder_group
Co1 Co 0.45525(3) 0.57158(2) 0.36166(2) 0.01437(7) Uani 1 1 d . . .
I1 I 0.361375(17) 0.375837(12) 0.509653(11) 0.01890(5) Uani 1 1 d . . .
N1 N 0.2367(2) 0.69238(18) 0.36173(15) 0.0217(4) Uani 1 1 d . . .
C1 C 0.5754(2) 0.57208(19) 0.22095(16) 0.0145(4) Uani 1 1 d . . .
C2 C 0.6862(3) 0.46869(19) 0.20397(16) 0.0159(4) Uani 1 1 d . . .
C3 C 0.7895(3) 0.4781(2) 0.11122(17) 0.0198(4) Uani 1 1 d . . .
H3A H 0.8637 0.4071 0.1024 0.024 Uiso 1 1 calc R . .
C4 C 0.7849(3) 0.5889(2) 0.03270(18) 0.0228(5) Uani 1 1 d . . .
H4A H 0.8576 0.5951 -0.0289 0.027 Uiso 1 1 calc R . .
C5 C 0.6727(3) 0.6911(2) 0.04504(17) 0.0204(4) Uani 1 1 d . . .
H5A H 0.6667 0.7674 -0.0093 0.024 Uiso 1 1 calc R . .
C6 C 0.5686(3) 0.68272(19) 0.13672(16) 0.0161(4) Uani 1 1 d . . .
C7 C 0.6926(3) 0.34121(19) 0.27829(16) 0.0158(4) Uani 1 1 d . . .
C8 C 0.8271(3) 0.2833(2) 0.34187(17) 0.0181(4) Uani 1 1 d . . .
C9 C 0.8374(3) 0.1593(2) 0.40042(17) 0.0199(4) Uani 1 1 d . . .
H9A H 0.9295 0.1198 0.4429 0.024 Uiso 1 1 calc R . .
C10 C 0.7167(3) 0.0923(2) 0.39820(18) 0.0203(4) Uani 1 1 d . . .
C11 C 0.5835(3) 0.1521(2) 0.33644(18) 0.0205(4) Uani 1 1 d . . .
H11A H 0.4992 0.1079 0.3351 0.025 Uiso 1 1 calc R . .
C12 C 0.5684(3) 0.2751(2) 0.27600(17) 0.0181(4) Uani 1 1 d . . .
C13 C 0.9596(3) 0.3528(2) 0.3479(2) 0.0253(5) Uani 1 1 d . . .
H13A H 1.0400 0.2991 0.3988 0.038 Uiso 1 1 calc R . .
H13B H 0.9086 0.4252 0.3710 0.038 Uiso 1 1 calc R . .
H13C H 1.0162 0.3792 0.2778 0.038 Uiso 1 1 calc R . .
C14 C 0.7321(3) -0.0421(2) 0.4601(2) 0.0286(5) Uani 1 1 d . . .
H14A H 0.7591 -0.0536 0.5330 0.043 Uiso 1 1 calc R . .
H14B H 0.8205 -0.0908 0.4266 0.043 Uiso 1 1 calc R . .
H14C H 0.6269 -0.0694 0.4611 0.043 Uiso 1 1 calc R . .
C15 C 0.4207(3) 0.3352(2) 0.20951(19) 0.0239(5) Uani 1 1 d . . .
H15A H 0.4589 0.3738 0.1364 0.036 Uiso 1 1 calc R . .
H15B H 0.3512 0.3981 0.2385 0.036 Uiso 1 1 calc R . .
H15C H 0.3560 0.2728 0.2104 0.036 Uiso 1 1 calc R . .
C16 C 0.4404(3) 0.79425(19) 0.13910(16) 0.0163(4) Uani 1 1 d . . .
C17 C 0.2800(3) 0.8022(2) 0.10843(17) 0.0198(4) Uani 1 1 d . . .
C18 C 0.1588(3) 0.9041(2) 0.11295(17) 0.0215(4) Uani 1 1 d . . .
H18A H 0.0504 0.9090 0.0926 0.026 Uiso 1 1 calc R . .
C19 C 0.1926(3) 0.9988(2) 0.14643(17) 0.0210(4) Uani 1 1 d . . .
C20 C 0.3537(3) 0.9918(2) 0.17194(17) 0.0203(4) Uani 1 1 d . . .
H20A H 0.3793 1.0571 0.1928 0.024 Uiso 1 1 calc R . .
C21 C 0.4796(3) 0.8916(2) 0.16798(17) 0.0184(4) Uani 1 1 d . . .
C22 C 0.2388(3) 0.7040(2) 0.0684(2) 0.0282(5) Uani 1 1 d . . .
H22A H 0.1181 0.7133 0.0676 0.042 Uiso 1 1 calc R . .
H22B H 0.2832 0.6225 0.1151 0.042 Uiso 1 1 calc R . .
H22C H 0.2883 0.7122 -0.0037 0.042 Uiso 1 1 calc R . .
C23 C 0.0585(3) 1.1066(2) 0.1539(2) 0.0282(5) Uani 1 1 d . . .
H23A H -0.0496 1.0803 0.1678 0.042 Uiso 1 1 calc R . .
H23B H 0.0585 1.1728 0.0869 0.042 Uiso 1 1 calc R . .
H23C H 0.0796 1.1365 0.2117 0.042 Uiso 1 1 calc R . .
C24 C 0.6538(3) 0.8900(2) 0.1929(2) 0.0260(5) Uani 1 1 d . . .
H24A H 0.7256 0.9002 0.1277 0.039 Uiso 1 1 calc R . .
H24B H 0.6950 0.8113 0.2445 0.039 Uiso 1 1 calc R . .
H24C H 0.6540 0.9576 0.2226 0.039 Uiso 1 1 calc R . .
C25 C 0.2271(3) 0.7961(2) 0.37708(18) 0.0262(5) Uani 1 1 d . . .
H25A H 0.122(4) 0.859(3) 0.371(2) 0.033(8) Uiso 1 1 d . . .
H25B H 0.321(4) 0.820(3) 0.395(2) 0.025(7) Uiso 1 1 d . . .
C26 C 0.0855(3) 0.6596(3) 0.3407(2) 0.0321(6) Uani 1 1 d . . .
H26A H -0.004(4) 0.732(3) 0.330(3) 0.047(9) Uiso 1 1 d . . .
H26B H 0.058(4) 0.596(3) 0.399(3) 0.038(8) Uiso 1 1 d . . .
H26C H 0.103(4) 0.632(3) 0.281(3) 0.046(9) Uiso 1 1 d . . .

loop_
_atom_site_aniso_label
_atom_site_aniso_U_11
_atom_site_aniso_U_22
_atom_site_aniso_U_33
_atom_site_aniso_U_23
_atom_site_aniso_U_13
_atom_site_aniso_U_12
Co1 0.01400(14) 0.01502(14) 0.01497(14) -0.00542(10) 0.00183(10) -0.00444(10)
I1 0.02138(8) 0.01934(8) 0.01837(8) -0.00521(5) 0.00014(5) -0.01018(5)
N1 0.0167(9) 0.0244(10) 0.0200(9) -0.0027(7) 0.0036(7) -0.0027(7)
C1 0.0130(9) 0.0160(10) 0.0166(10) -0.0064(8) -0.0009(7) -0.0051(7)
C2 0.0149(10) 0.0173(10) 0.0172(10) -0.0062(8) -0.0017(8) -0.0043(8)
C3 0.0173(10) 0.0211(11) 0.0223(11) -0.0105(9) 0.0016(8) -0.0010(8)
C4 0.0209(11) 0.0283(12) 0.0180(10) -0.0071(9) 0.0045(8) -0.0044(9)
C5 0.0208(11) 0.0196(10) 0.0179(10) -0.0027(8) 0.0020(8) -0.0032(8)
C6 0.0157(10) 0.0177(10) 0.0164(10) -0.0066(8) -0.0009(8) -0.0041(8)
C7 0.0166(10) 0.0149(10) 0.0169(10) -0.0082(8) 0.0026(8) -0.0016(8)
C8 0.0165(10) 0.0192(10) 0.0199(10) -0.0095(8) 0.0016(8) -0.0019(8)
C9 0.0179(10) 0.0214(11) 0.0194(10) -0.0069(8) -0.0013(8) 0.0007(8)
C10 0.0223(11) 0.0172(10) 0.0208(11) -0.0072(8) 0.0048(8) -0.0030(8)
C11 0.0212(11) 0.0193(11) 0.0243(11) -0.0102(9) 0.0016(9) -0.0065(8)
C12 0.0194(10) 0.0188(10) 0.0186(10) -0.0099(8) 0.0019(8) -0.0041(8)
C13 0.0196(11) 0.0245(12) 0.0332(13) -0.0084(10) -0.0057(9) -0.0044(9)
C14 0.0259(12) 0.0191(11) 0.0360(14) -0.0027(10) 0.0016(10) -0.0033(9)
C15 0.0221(11) 0.0232(11) 0.0299(12) -0.0092(9) -0.0064(9) -0.0071(9)
C16 0.0180(10) 0.0158(10) 0.0129(9) -0.0021(7) 0.0010(8) -0.0027(8)
C17 0.0224(11) 0.0206(11) 0.0170(10) -0.0054(8) -0.0031(8) -0.0042(9)
C18 0.0185(10) 0.0238(11) 0.0205(11) -0.0049(9) -0.0035(8) -0.0011(9)
C19 0.0234(11) 0.0174(10) 0.0174(10) -0.0022(8) 0.0021(8) 0.0008(8)
C20 0.0265(11) 0.0150(10) 0.0196(10) -0.0054(8) 0.0022(9) -0.0052(8)
C21 0.0196(10) 0.0179(10) 0.0173(10) -0.0040(8) 0.0021(8) -0.0060(8)
C22 0.0247(12) 0.0273(12) 0.0377(14) -0.0164(11) -0.0109(10) -0.0004(10)
C23 0.0262(12) 0.0236(12) 0.0298(13) -0.0073(10) 0.0013(10) 0.0040(10)
C24 0.0219(11) 0.0230(11) 0.0357(13) -0.0105(10) -0.0004(10) -0.0075(9)
C25 0.0281(13) 0.0252(12) 0.0193(11) -0.0059(9) 0.0047(9) 0.0040(10)
C26 0.0182(12) 0.0343(14) 0.0376(15) -0.0007(12) -0.0023(10) -0.0055(10)

loop_
_atom_type_symbol
_atom_type_description
_atom_type_scat_dispersion_real
_atom_type_scat_dispersion_imag
_atom_type_scat_source
C C 0.0033 0.0016 'International Tables Vol C Tables 4.2.6.8 and 6.1.1.4'
H H 0.0000 0.0000 'International Tables Vol C Tables 4.2.6.8 and 6.1.1.4'
N N 0.0061 0.0033 'International Tables Vol C Tables 4.2.6.8 and 6.1.1.4'
Co Co 0.3494 0.9721 'International Tables Vol C Tables 4.2.6.8 and 6.1.1.4'
I I -0.4742 1.8119 'International Tables Vol C Tables 4.2.6.8 and 6.1.1.4'

loop_
_geom_angle_atom_site_label_1
_geom_angle_atom_site_label_2
_geom_angle_atom_site_label_3
_geom_angle
_geom_angle_site_symmetry_1
_geom_angle_site_symmetry_3
_geom_angle_publ_flag
C1 Co1 N1 117.81(8) . . ?
C1 Co1 I1 112.25(6) . 2_666 ?
N1 Co1 I1 103.48(6) . 2_666 ?
C1 Co1 I1 126.44(6) . . ?
N1 Co1 I1 97.60(5) . . ?
I1 Co1 I1 95.040(12) 2_666 . ?
Co1 I1 Co1 84.960(12) 2_666 . ?
C25 N1 C26 118.2(2) . . ?
C25 N1 Co1 122.96(18) . . ?
C26 N1 Co1 118.86(17) . . ?
C2 C1 C6 116.02(18) . . ?
C2 C1 Co1 122.98(15) . . ?
C6 C1 Co1 120.53(15) . . ?
C3 C2 C1 121.42(19) . . ?
C3 C2 C7 115.47(18) . . ?
C1 C2 C7 122.95(18) . . ?
C4 C3 C2 120.9(2) . . ?
C4 C3 H3A 119.5 . . ?
C2 C3 H3A 119.5 . . ?
C3 C4 C5 119.1(2) . . ?
C3 C4 H4A 120.5 . . ?
C5 C4 H4A 120.5 . . ?
C4 C5 C6 120.5(2) . . ?
C4 C5 H5A 119.8 . . ?
C6 C5 H5A 119.8 . . ?
C5 C6 C1 121.95(19) . . ?
C5 C6 C16 116.90(18) . . ?
C1 C6 C16 121.03(18) . . ?
C8 C7 C12 119.77(19) . . ?
C8 C7 C2 121.20(19) . . ?
C12 C7 C2 118.75(19) . . ?
C9 C8 C7 119.1(2) . . ?
C9 C8 C13 120.0(2) . . ?
C7 C8 C13 120.86(19) . . ?
C10 C9 C8 121.9(2) . . ?
C10 C9 H9A 119.1 . . ?
C8 C9 H9A 119.1 . . ?
C11 C10 C9 117.9(2) . . ?
C11 C10 C14 121.1(2) . . ?
C9 C10 C14 121.0(2) . . ?
C10 C11 C12 122.3(2) . . ?
C10 C11 H11A 118.8 . . ?
C12 C11 H11A 118.8 . . ?
C11 C12 C7 119.0(2) . . ?
C11 C12 C15 119.9(2) . . ?
C7 C12 C15 121.14(19) . . ?
C8 C13 H13A 109.5 . . ?
C8 C13 H13B 109.5 . . ?
H13A C13 H13B 109.5 . . ?
C8 C13 H13C 109.5 . . ?
H13A C13 H13C 109.5 . . ?
H13B C13 H13C 109.5 . . ?
C10 C14 H14A 109.5 . . ?
C10 C14 H14B 109.5 . . ?
H14A C14 H14B 109.5 . . ?
C10 C14 H14C 109.5 . . ?
H14A C14 H14C 109.5 . . ?
H14B C14 H14C 109.5 . . ?
C12 C15 H15A 109.5 . . ?
C12 C15 H15B 109.5 . . ?
H15A C15 H15B 109.5 . . ?
C12 C15 H15C 109.5 . . ?
H15A C15 H15C 109.5 . . ?
H15B C15 H15C 109.5 . . ?
C21 C16 C17 119.93(19) . . ?
C21 C16 C6 121.15(19) . . ?
C17 C16 C6 118.89(19) . . ?
C18 C17 C16 119.3(2) . . ?
C18 C17 C22 119.8(2) . . ?
C16 C17 C22 120.9(2) . . ?
C19 C18 C17 121.8(2) . . ?
C19 C18 H18A 119.1 . . ?
C17 C18 H18A 119.1 . . ?
C20 C19 C18 118.0(2) . . ?
C20 C19 C23 121.0(2) . . ?
C18 C19 C23 121.0(2) . . ?
C19 C20 C21 122.2(2) . . ?
C19 C20 H20A 118.9 . . ?
C21 C20 H20A 118.9 . . ?
C20 C21 C16 118.7(2) . . ?
C20 C21 C24 120.3(2) . . ?
C16 C21 C24 121.0(2) . . ?
C17 C22 H22A 109.5 . . ?
C17 C22 H22B 109.5 . . ?
H22A C22 H22B 109.5 . . ?
C17 C22 H22C 109.5 . . ?
H22A C22 H22C 109.5 . . ?
H22B C22 H22C 109.5 . . ?
C19 C23 H23A 109.5 . . ?
C19 C23 H23B 109.5 . . ?
H23A C23 H23B 109.5 . . ?
C19 C23 H23C 109.5 . . ?
H23A C23 H23C 109.5 . . ?
H23B C23 H23C 109.5 . . ?
C21 C24 H24A 109.5 . . ?
C21 C24 H24B 109.5 . . ?
H24A C24 H24B 109.5 . . ?
C21 C24 H24C 109.5 . . ?
H24A C24 H24C 109.5 . . ?
H24B C24 H24C 109.5 . . ?
N1 C25 H25A 123.2(17) . . ?
N1 C25 H25B 121.3(17) . . ?
H25A C25 H25B 115(2) . . ?
N1 C26 H26A 109(2) . . ?
N1 C26 H26B 108.4(19) . . ?
H26A C26 H26B 111(3) . . ?
N1 C26 H26C 110(2) . . ?
H26A C26 H26C 110(3) . . ?
H26B C26 H26C 109(3) . . ?

loop_
_geom_bond_atom_site_label_1
_geom_bond_atom_site_label_2
_geom_bond_distance
_geom_bond_site_symmetry_2
_geom_bond_publ_flag
Co1 C1 2.010(2) . ?
Co1 N1 2.0444(19) . ?
Co1 I1 2.6821(4) 2_666 ?
Co1 I1 2.6894(4) . ?
I1 Co1 2.6821(4) 2_666 ?
N1 C25 1.266(3) . ?
N1 C26 1.456(3) . ?
C1 C2 1.412(3) . ?
C1 C6 1.414(3) . ?
C2 C3 1.403(3) . ?
C2 C7 1.498(3) . ?
C3 C4 1.380(3) . ?
C3 H3A 0.9500 . ?
C4 C5 1.388(3) . ?
C4 H4A 0.9500 . ?
C5 C6 1.396(3) . ?
C5 H5A 0.9500 . ?
C6 C16 1.500(3) . ?
C7 C8 1.398(3) . ?
C7 C12 1.408(3) . ?
C8 C9 1.398(3) . ?
C8 C13 1.506(3) . ?
C9 C10 1.391(3) . ?
C9 H9A 0.9500 . ?
C10 C11 1.381(3) . ?
C10 C14 1.508(3) . ?
C11 C12 1.392(3) . ?
C11 H11A 0.9500 . ?
C12 C15 1.507(3) . ?
C13 H13A 0.9800 . ?
C13 H13B 0.9800 . ?
C13 H13C 0.9800 . ?
C14 H14A 0.9800 . ?
C14 H14B 0.9800 . ?
C14 H14C 0.9800 . ?
C15 H15A 0.9800 . ?
C15 H15B 0.9800 . ?
C15 H15C 0.9800 . ?
C16 C21 1.404(3) . ?
C16 C17 1.405(3) . ?
C17 C18 1.395(3) . ?
C17 C22 1.507(3) . ?
C18 C19 1.391(3) . ?
C18 H18A 0.9500 . ?
C19 C20 1.389(3) . ?
C19 C23 1.510(3) . ?
C20 C21 1.401(3) . ?
C20 H20A 0.9500 . ?
C21 C24 1.506(3) . ?
C22 H22A 0.9800 . ?
C22 H22B 0.9800 . ?
C22 H22C 0.9800 . ?
C23 H23A 0.9800 . ?
C23 H23B 0.9800 . ?
C23 H23C 0.9800 . ?
C24 H24A 0.9800 . ?
C24 H24B 0.9800 . ?
C24 H24C 0.9800 . ?
C25 H25A 1.01(3) . ?
C25 H25B 0.95(3) . ?
C26 H26A 0.98(3) . ?
C26 H26B 0.93(3) . ?
C26 H26C 0.93(4) . ?
